data_2208531
loop_
_publ_author_name
'Saeed, Aamer'
'Fl\"orke, Ulrich'

_publ_section_title
;
 6,7-Dimethoxy-1-(4-methoxyphenyl)isochroman
;
_journal_coeditor_code BT2042
_journal_issue 4
_journal_name_full 'Acta Crystallographica Section E'
_journal_page_first o1598
_journal_page_last o1600
_journal_paper_doi 10.1107/S1600536806010816
_journal_volume 62
_journal_year 2006
_chemical_formula_moiety 'C18 H20 O4'
_chemical_formula_sum 'C18 H20 O4'
_chemical_formula_weight 300.34
_chemical_name_systematic
;
 ?
;
_space_group_IT_number 14
_symmetry_cell_setting monoclinic
_symmetry_space_group_name_Hall '-P 2ybc'
_symmetry_space_group_name_H-M 'P 1 21/c 1'
_atom_sites_solution_hydrogens difmap
_atom_sites_solution_primary direct
_atom_sites_solution_secondary difmap
_audit_creation_method SHELXL-97
_cell_angle_alpha 90.00
_cell_angle_beta 98.202(3)
_cell_angle_gamma 90.00
_cell_formula_units_Z 4
_cell_length_a 17.567(2)
_cell_length_b 5.3580(7)
_cell_length_c 16.153(2)
_cell_measurement_reflns_used 1871
_cell_measurement_temperature 120(2)
_cell_measurement_theta_max 27.26
_cell_measurement_theta_min 2.34
_cell_volume 1504.8(3)
_computing_cell_refinement 'SAINT (Bruker, 2002)'
_computing_data_collection 'SMART (Bruker, 2002)'
_computing_data_reduction SAINT
_computing_molecular_graphics SHELXTL
_computing_publication_material SHELXTL
_computing_structure_refinement SHELXTL
_computing_structure_solution 'SHELXTL (Bruker, 2002)'
_diffrn_ambient_temperature 120(2)
_diffrn_measured_fraction_theta_full 0.999
_diffrn_measured_fraction_theta_max 0.999
_diffrn_measurement_device_type 'Bruker SMART CCD area-detector'
_diffrn_measurement_method '\f and \w scans'
_diffrn_radiation_monochromator graphite
_diffrn_radiation_source 'sealed tube'
_diffrn_radiation_type MoK\a
_diffrn_radiation_wavelength 0.71073
_diffrn_reflns_av_R_equivalents 0.0641
_diffrn_reflns_av_sigmaI/netI 0.0565
_diffrn_reflns_limit_h_max 23
_diffrn_reflns_limit_h_min -23
_diffrn_reflns_limit_k_max 7
_diffrn_reflns_limit_k_min -7
_diffrn_reflns_limit_l_max 19
_diffrn_reflns_limit_l_min -21
_diffrn_reflns_number 14429
_diffrn_reflns_theta_full 28.07
_diffrn_reflns_theta_max 28.07
_diffrn_reflns_theta_min 2.34
_diffrn_standards_decay_% 0
_diffrn_standards_interval_time 450
_diffrn_standards_number 1861
_exptl_absorpt_coefficient_mu 0.093
_exptl_absorpt_correction_T_max 0.9735
_exptl_absorpt_correction_T_min 0.9494
_exptl_absorpt_correction_type multi-scan
_exptl_absorpt_process_details 'SADABS (Bruker, 2002)'
_exptl_crystal_colour colourless
_exptl_crystal_density_diffrn 1.326
_exptl_crystal_density_method 'not measured'
_exptl_crystal_description prism
_exptl_crystal_F_000 640
_exptl_crystal_size_max 0.45
_exptl_crystal_size_mid 0.20
_exptl_crystal_size_min 0.18
_refine_diff_density_max 0.281
_refine_diff_density_min -0.251
_refine_ls_extinction_method none
_refine_ls_goodness_of_fit_ref 0.997
_refine_ls_hydrogen_treatment constr
_refine_ls_matrix_type full
_refine_ls_number_parameters 199
_refine_ls_number_reflns 3656
_refine_ls_number_restraints 0
_refine_ls_restrained_S_all 0.997
_refine_ls_R_factor_all 0.0923
_refine_ls_R_factor_gt 0.0527
_refine_ls_shift/su_max 0.000
_refine_ls_shift/su_mean 0.000
_refine_ls_structure_factor_coef Fsqd
_refine_ls_weighting_details 'calc w=1/[\s^2^(Fo^2^)+(0.0391P)^2^] where P=(Fo^2^+2Fc^2^)/3'
_refine_ls_weighting_scheme calc
_refine_ls_wR_factor_gt 0.0952
_refine_ls_wR_factor_ref 0.1062
_reflns_number_gt 2247
_reflns_number_total 3656
_reflns_threshold_expression I>2\s(I)
_cod_data_source_file bt2042.cif
_cod_data_source_block I
_cod_original_sg_symbol_H-M 'P 21/c'
_cod_database_code 2208531
_cod_database_fobs_code 2208531

loop_
_symmetry_equiv_pos_as_xyz
'x, y, z'
'-x, y+1/2, -z+1/2'
'-x, -y, -z'
'x, -y-1/2, z-1/2'

loop_
_atom_site_type_symbol
_atom_site_label
_atom_site_fract_x
_atom_site_fract_y
_atom_site_fract_z
_atom_site_U_iso_or_equiv
_atom_site_adp_type
_atom_site_calc_flag
_atom_site_refinement_flags
_atom_site_occupancy
O O1 0.25279(6) 1.2924(2) -0.20620(7) 0.0294(3) Uani d . 1
O O2 0.31568(6) 0.6811(2) 0.11653(7) 0.0267(3) Uani d . 1
O O3 0.43810(6) 0.9566(2) 0.14502(7) 0.0250(3) Uani d . 1
O O4 -0.07148(6) 1.1254(2) -0.10284(8) 0.0318(3) Uani d . 1
C C1 0.15500(9) 1.0794(3) -0.14884(10) 0.0213(4) Uani d . 1
C C2 0.12841(10) 1.2742(3) -0.10367(11) 0.0250(4) Uani d . 1
H H2A 0.1631 1.4019 -0.0817 0.030 Uiso calc R 1
C C3 0.05321(10) 1.2852(3) -0.09026(11) 0.0265(4) Uani d . 1
H H3A 0.0361 1.4206 -0.0597 0.032 Uiso calc R 1
C C4 0.00184(9) 1.0992(3) -0.12122(11) 0.0227(4) Uani d . 1
C C5 0.02640(10) 0.9072(3) -0.16735(11) 0.0275(4) Uani d . 1
H H5A -0.0086 0.7811 -0.1899 0.033 Uiso calc R 1
C C6 0.10285(10) 0.8990(3) -0.18076(11) 0.0279(4) Uani d . 1
H H6A 0.1196 0.7661 -0.2127 0.034 Uiso calc R 1
C C7 0.23824(9) 1.0697(3) -0.16145(11) 0.0237(4) Uani d . 1
H H7A 0.2457 0.9224 -0.1974 0.028 Uiso calc R 1
C C8 0.33250(10) 1.3200(4) -0.21406(11) 0.0317(5) Uani d . 1
H H8A 0.3390 1.4577 -0.2533 0.038 Uiso calc R 1
H H8B 0.3518 1.1645 -0.2369 0.038 Uiso calc R 1
C C9 0.37810(10) 1.3756(3) -0.12963(11) 0.0271(4) Uani d . 1
H H9A 0.4338 1.3674 -0.1337 0.033 Uiso calc R 1
H H9B 0.3662 1.5467 -0.1122 0.033 Uiso calc R 1
C C10 0.35915(9) 1.1912(3) -0.06508(11) 0.0208(4) Uani d . 1
C C11 0.29317(9) 1.0463(3) -0.08057(10) 0.0195(4) Uani d . 1
C C12 0.27807(9) 0.8721(3) -0.02045(10) 0.0208(4) Uani d . 1
H H12A 0.2332 0.7713 -0.0310 0.025 Uiso calc R 1
C C13 0.32679(9) 0.8437(3) 0.05355(10) 0.0204(4) Uani d . 1
C C14 0.39290(9) 0.9937(3) 0.06975(10) 0.0197(4) Uani d . 1
C C15 0.40786(9) 1.1627(3) 0.01005(11) 0.0221(4) Uani d . 1
H H15A 0.4528 1.2630 0.0205 0.027 Uiso calc R 1
C C16 0.25251(10) 0.5114(3) 0.09917(12) 0.0279(4) Uani d . 1
H H16A 0.2044 0.6058 0.0876 0.042 Uiso calc R 1
H H16B 0.2507 0.4028 0.1477 0.042 Uiso calc R 1
H H16C 0.2592 0.4094 0.0504 0.042 Uiso calc R 1
C C17 0.49527(10) 1.1424(3) 0.16839(11) 0.0287(4) Uani d . 1
H H17A 0.5347 1.1327 0.1313 0.043 Uiso calc R 1
H H17B 0.5191 1.1141 0.2263 0.043 Uiso calc R 1
H H17C 0.4713 1.3080 0.1637 0.043 Uiso calc R 1
C C18 -0.12343(10) 0.9251(4) -0.12655(13) 0.0383(5) Uani d . 1
H H18A -0.1314 0.9083 -0.1876 0.057 Uiso calc R 1
H H18B -0.1727 0.9597 -0.1072 0.057 Uiso calc R 1
H H18C -0.1019 0.7696 -0.1012 0.057 Uiso calc R 1

loop_
_atom_site_aniso_label
_atom_site_aniso_U_11
_atom_site_aniso_U_22
_atom_site_aniso_U_33
_atom_site_aniso_U_12
_atom_site_aniso_U_13
_atom_site_aniso_U_23
O1 0.0254(7) 0.0321(7) 0.0313(8) 0.0009(6) 0.0060(5) 0.0137(6)
O2 0.0327(7) 0.0221(7) 0.0245(7) -0.0108(5) 0.0016(5) 0.0030(6)
O3 0.0235(6) 0.0249(7) 0.0252(7) -0.0068(5) -0.0010(5) -0.0004(6)
O4 0.0229(7) 0.0312(7) 0.0420(8) -0.0067(5) 0.0065(6) -0.0033(6)
C1 0.0233(9) 0.0206(9) 0.0196(9) -0.0012(7) 0.0014(7) 0.0024(8)
C2 0.0254(10) 0.0207(10) 0.0273(10) -0.0063(7) -0.0016(7) -0.0045(8)
C3 0.0266(10) 0.0223(10) 0.0301(11) 0.0002(8) 0.0026(8) -0.0062(8)
C4 0.0215(9) 0.0238(9) 0.0226(10) -0.0027(7) 0.0026(7) 0.0043(8)
C5 0.0295(10) 0.0216(10) 0.0309(11) -0.0081(8) 0.0027(8) -0.0045(8)
C6 0.0331(10) 0.0222(10) 0.0290(11) -0.0027(8) 0.0063(8) -0.0055(8)
C7 0.0260(9) 0.0211(9) 0.0245(10) 0.0017(7) 0.0051(8) 0.0024(8)
C8 0.0274(10) 0.0381(12) 0.0316(11) 0.0002(9) 0.0108(8) 0.0099(9)
C9 0.0253(9) 0.0239(10) 0.0340(11) -0.0005(8) 0.0106(8) 0.0053(8)
C10 0.0226(9) 0.0168(9) 0.0246(10) 0.0013(7) 0.0088(7) -0.0002(8)
C11 0.0210(9) 0.0148(9) 0.0239(10) 0.0018(7) 0.0072(7) -0.0017(7)
C12 0.0202(9) 0.0171(9) 0.0252(10) -0.0042(7) 0.0039(7) -0.0027(8)
C13 0.0245(9) 0.0140(9) 0.0241(10) -0.0009(7) 0.0082(7) 0.0006(7)
C14 0.0193(8) 0.0188(9) 0.0211(10) 0.0009(7) 0.0033(7) -0.0019(8)
C15 0.0176(8) 0.0198(9) 0.0300(10) -0.0035(7) 0.0066(7) -0.0011(8)
C16 0.0325(10) 0.0206(9) 0.0301(11) -0.0102(8) 0.0027(8) 0.0041(8)
C17 0.0263(10) 0.0282(11) 0.0302(11) -0.0081(8) -0.0010(8) -0.0040(9)
C18 0.0274(10) 0.0363(12) 0.0519(14) -0.0123(9) 0.0077(9) 0.0000(10)

loop_
_atom_type_symbol
_atom_type_description
_atom_type_scat_dispersion_real
_atom_type_scat_dispersion_imag
_atom_type_scat_source
C C 0.0033 0.0016 'International Tables Vol C Tables 4.2.6.8 and 6.1.1.4'
H H 0.0000 0.0000 'International Tables Vol C Tables 4.2.6.8 and 6.1.1.4'
O O 0.0106 0.0060 'International Tables Vol C Tables 4.2.6.8 and 6.1.1.4'

loop_
_geom_angle_atom_site_label_1
_geom_angle_atom_site_label_2
_geom_angle_atom_site_label_3
_geom_angle
_geom_angle_publ_flag
C8 O1 C7 112.12(13) y
C13 O2 C16 116.47(13) ?
C14 O3 C17 115.54(13) ?
C4 O4 C18 116.78(14) ?
C6 C1 C2 117.81(15) ?
C6 C1 C7 122.08(16) ?
C2 C1 C7 120.12(15) ?
C3 C2 C1 121.23(16) ?
C3 C2 H2A 119.4 ?
C1 C2 H2A 119.4 ?
C2 C3 C4 120.25(16) ?
C2 C3 H3A 119.9 ?
C4 C3 H3A 119.9 ?
O4 C4 C5 124.85(15) ?
O4 C4 C3 115.55(16) ?
C5 C4 C3 119.60(16) ?
C4 C5 C6 119.49(16) ?
C4 C5 H5A 120.3 ?
C6 C5 H5A 120.3 ?
C1 C6 C5 121.60(17) ?
C1 C6 H6A 119.2 ?
C5 C6 H6A 119.2 ?
O1 C7 C1 106.57(13) y
O1 C7 C11 111.44(14) y
C1 C7 C11 113.44(14) y
O1 C7 H7A 108.4 ?
C1 C7 H7A 108.4 ?
C11 C7 H7A 108.4 ?
O1 C8 C9 109.88(14) ?
O1 C8 H8A 109.7 ?
C9 C8 H8A 109.7 ?
O1 C8 H8B 109.7 ?
C9 C8 H8B 109.7 ?
H8A C8 H8B 108.2 ?
C10 C9 C8 110.74(15) ?
C10 C9 H9A 109.5 ?
C8 C9 H9A 109.5 ?
C10 C9 H9B 109.5 ?
C8 C9 H9B 109.5 ?
H9A C9 H9B 108.1 ?
C11 C10 C15 119.37(15) ?
C11 C10 C9 120.20(15) ?
C15 C10 C9 120.43(15) ?
C10 C11 C12 118.96(15) ?
C10 C11 C7 121.48(15) ?
C12 C11 C7 119.55(14) ?
C13 C12 C11 121.37(15) ?
C13 C12 H12A 119.3 ?
C11 C12 H12A 119.3 ?
O2 C13 C12 125.23(15) ?
O2 C13 C14 115.18(14) ?
C12 C13 C14 119.57(15) ?
O3 C14 C15 125.03(15) ?
O3 C14 C13 116.19(14) ?
C15 C14 C13 118.78(15) ?
C14 C15 C10 121.94(15) ?
C14 C15 H15A 119.0 ?
C10 C15 H15A 119.0 ?
O2 C16 H16A 109.5 ?
O2 C16 H16B 109.5 ?
H16A C16 H16B 109.5 ?
O2 C16 H16C 109.5 ?
H16A C16 H16C 109.5 ?
H16B C16 H16C 109.5 ?
O3 C17 H17A 109.5 ?
O3 C17 H17B 109.5 ?
H17A C17 H17B 109.5 ?
O3 C17 H17C 109.5 ?
H17A C17 H17C 109.5 ?
H17B C17 H17C 109.5 ?
O4 C18 H18A 109.5 ?
O4 C18 H18B 109.5 ?
H18A C18 H18B 109.5 ?
O4 C18 H18C 109.5 ?
H18A C18 H18C 109.5 ?
H18B C18 H18C 109.5 ?

loop_
_geom_bond_atom_site_label_1
_geom_bond_atom_site_label_2
_geom_bond_distance
_geom_bond_publ_flag
O1 C8 1.4317(19) y
O1 C7 1.437(2) y
O2 C13 1.3743(19) ?
O2 C16 1.4309(19) ?
O3 C14 1.3685(19) ?
O3 C17 1.4261(19) ?
O4 C4 1.3695(19) ?
O4 C18 1.425(2) ?
C1 C6 1.380(2) ?
C1 C2 1.392(2) ?
C1 C7 1.506(2) y
C2 C3 1.370(2) ?
C2 H2A 0.9500 ?
C3 C4 1.389(2) ?
C3 H3A 0.9500 ?
C4 C5 1.375(2) ?
C5 C6 1.391(2) ?
C5 H5A 0.9500 ?
C6 H6A 0.9500 ?
C7 C11 1.515(2) ?
C7 H7A 1.0000 ?
C8 C9 1.510(2) ?
C8 H8A 0.9900 ?
C8 H8B 0.9900 ?
C9 C10 1.508(2) ?
C9 H9A 0.9900 ?
C9 H9B 0.9900 ?
C10 C11 1.388(2) ?
C10 C15 1.390(2) ?
C11 C12 1.399(2) ?
C12 C13 1.376(2) ?
C12 H12A 0.9500 ?
C13 C14 1.406(2) ?
C14 C15 1.375(2) ?
C15 H15A 0.9500 ?
C16 H16A 0.9800 ?
C16 H16B 0.9800 ?
C16 H16C 0.9800 ?
C17 H17A 0.9800 ?
C17 H17B 0.9800 ?
C17 H17C 0.9800 ?
C18 H18A 0.9800 ?
C18 H18B 0.9800 ?
C18 H18C 0.9800 ?

loop_
_geom_hbond_atom_site_label_D
_geom_hbond_atom_site_label_H
_geom_hbond_atom_site_label_A
_geom_hbond_site_symmetry_A
_geom_hbond_distance_DH
_geom_hbond_distance_HA
_geom_hbond_distance_DA
_geom_hbond_angle_DHA
C18 H18A O1 2_544 0.98 2.61 3.349(2) 131.9
C16 H16B O1 4_576 0.98 2.58 3.540(2) 167.2

loop_
_geom_torsion_atom_site_label_1
_geom_torsion_atom_site_label_2
_geom_torsion_atom_site_label_3
_geom_torsion_atom_site_label_4
_geom_torsion
_geom_torsion_publ_flag
C6 C1 C2 C3 0.9(3) ?
C7 C1 C2 C3 -179.00(16) ?
C1 C2 C3 C4 0.6(3) ?
C18 O4 C4 C5 6.5(2) ?
C18 O4 C4 C3 -173.96(16) y
C2 C3 C4 O4 178.70(15) ?
C2 C3 C4 C5 -1.7(3) ?
O4 C4 C5 C6 -179.02(16) ?
C3 C4 C5 C6 1.4(3) ?
C2 C1 C6 C5 -1.1(3) ?
C7 C1 C6 C5 178.72(16) ?
C4 C5 C6 C1 0.0(3) ?
C8 O1 C7 C1 173.43(14) ?
C8 O1 C7 C11 49.19(18) ?
C6 C1 C7 O1 119.38(18) ?
C2 C1 C7 O1 -60.76(19) ?
C6 C1 C7 C11 -117.61(18) ?
C2 C1 C7 C11 62.2(2) ?
C7 O1 C8 C9 -69.23(18) ?
O1 C8 C9 C10 50.07(19) ?
C8 C9 C10 C11 -16.9(2) ?
C8 C9 C10 C15 162.49(16) ?
C15 C10 C11 C12 -1.0(2) ?
C9 C10 C11 C12 178.35(14) ?
C15 C10 C11 C7 -179.91(15) ?
C9 C10 C11 C7 -0.6(2) ?
O1 C7 C11 C10 -14.5(2) ?
C1 C7 C11 C10 -134.75(17) ?
O1 C7 C11 C12 166.63(14) ?
C1 C7 C11 C12 46.4(2) ?
C10 C11 C12 C13 0.6(2) ?
C7 C11 C12 C13 179.51(15) ?
C16 O2 C13 C12 6.8(2) ?
C16 O2 C13 C14 -174.94(15) y
C11 C12 C13 O2 178.69(14) ?
C11 C12 C13 C14 0.5(2) ?
C17 O3 C14 C15 13.2(2) ?
C17 O3 C14 C13 -167.32(14) y
O2 C13 C14 O3 1.0(2) ?
C12 C13 C14 O3 179.30(14) ?
O2 C13 C14 C15 -179.54(14) ?
C12 C13 C14 C15 -1.2(2) ?
O3 C14 C15 C10 -179.77(15) ?
C13 C14 C15 C10 0.8(2) ?
C11 C10 C15 C14 0.3(2) ?
C9 C10 C15 C14 -179.03(15) ?

loop_
_cod_related_entry_id
_cod_related_entry_database
_cod_related_entry_code
1 ChemSpider 4466885
